data_1573323
loop_
_publ_author_name
'McNelly, Alice G.'
'Christensen, Kirsten E.'
'Thompson, Amber L.'

_journal_coeditor_code OO2005
_journal_paper_doi 10.1107/S2056989024006972
_journal_year 2024
_chemical_absolute_configuration ad
_chemical_formula_iupac '[Ag (C5 H5 N)4] (P F6)'
_chemical_formula_moiety 'C20 H20 Ag N4 +, F6 P -'
_chemical_formula_sum 'C20 H20 Ag F6 N4 P'
_chemical_formula_weight 569.23
_chemical_melting_point ?
_chemical_name_systematic
;
Tetrapyridinesilver(I) hexafluorophosphate
;
_space_group_IT_number 82
_space_group_name_Hall 'I -4'
_space_group_name_H-M_alt 'I -4'
_symmetry_cell_setting tetragonal
_symmetry_space_group_name_Hall 'I -4'
_symmetry_space_group_name_H-M 'I -4'
_atom_sites_solution_hydrogens difmap
_atom_sites_solution_primary other
_audit_creation_method 'CRYSTALS_ver_build_8202 '
_cell_angle_alpha 90
_cell_angle_beta 90
_cell_angle_gamma 90
_cell_formula_units_Z 2
_cell_length_a 13.4408(2)
_cell_length_b 13.4408(2)
_cell_length_c 6.18510(10)
_cell_measurement_reflns_used 8381
_cell_measurement_temperature 100
_cell_measurement_theta_max 75.82
_cell_measurement_theta_min 4.59
_cell_volume 1117.37(3)
_computing_cell_refinement
;
CrysAlisPro (Rigaku OD, 2022)
;
_computing_data_collection
;
CrysAlis PRO (Rigaku OD, 2022)
;
_computing_data_reduction
;
CrysAlisPro (Rigaku OD, 2022)
;
_computing_molecular_graphics
;
CAMERON (Watkin <i>et al.</i>,  1996)
;
_computing_publication_material
;
CRYSTALS (Betteridge <i>et al.</i>,  2003)
;
_computing_structure_refinement
;
CRYSTALS (Betteridge <i>et al.</i>,  2003)
;
_computing_structure_solution 'Refinement of model from 300 K'
_diffrn_ambient_temperature 100
_diffrn_measured_fraction_theta_full 0.998
_diffrn_measured_fraction_theta_max 0.998
_diffrn_measurement_device Area
_diffrn_measurement_device_type 'Oxford Diffraction SuperNova A'
_diffrn_measurement_method \w
_diffrn_radiation_monochromator 'focussing mirrors'
_diffrn_radiation_type 'Cu K\a'
_diffrn_radiation_wavelength 1.54184
_diffrn_reflns_av_R_equivalents 0.054
_diffrn_reflns_av_unetI/netI 0.060
_diffrn_reflns_limit_h_max 16
_diffrn_reflns_limit_h_min -15
_diffrn_reflns_limit_k_max 16
_diffrn_reflns_limit_k_min -16
_diffrn_reflns_limit_l_max 7
_diffrn_reflns_limit_l_min -7
_diffrn_reflns_number 10819
_diffrn_reflns_theta_full 75.929
_diffrn_reflns_theta_max 75.929
_diffrn_reflns_theta_min 4.653
_diffrn_standards_number 0
_exptl_absorpt_coefficient_mu 8.515
_exptl_absorpt_correction_T_max 0.627
_exptl_absorpt_correction_T_min 0.153
_exptl_absorpt_correction_type gaussian
_exptl_absorpt_process_details
;
(CrysAlisPro; Rigaku OD, 2022)
;
_exptl_crystal_colour clear_pale_colourless
_exptl_crystal_density_diffrn 1.692
_exptl_crystal_density_method 'not measured'
_exptl_crystal_description needle
_exptl_crystal_F_000 567.998
_exptl_crystal_size_max 0.23
_exptl_crystal_size_mid 0.06
_exptl_crystal_size_min 0.05
_refine_diff_density_max 0.58
_refine_diff_density_min -0.75
_refine_ls_abs_structure_details
;
Parsons <i>et al.</i> (2013),
456 Friedel Pairs
;
_refine_ls_abs_structure_Flack -0.028(4)
_refine_ls_extinction_method None
_refine_ls_goodness_of_fit_ref 1.0081
_refine_ls_hydrogen_treatment constr
_refine_ls_matrix_type full
_refine_ls_number_parameters 73
_refine_ls_number_reflns 1162
_refine_ls_number_restraints 0
_refine_ls_R_factor_all 0.0211
_refine_ls_R_factor_gt 0.0210
_refine_ls_shift/su_max 0.0001225
_refine_ls_shift/su_mean 0.0000207
_refine_ls_structure_factor_coef F
_refine_ls_weighting_details
;
 Method= Modified Sheldrick
 w=1/[\s^2^(F) + ( 0.02P)^2^ + 0.00P]
 ,where P=(max(Fo,0) + 2Fc)/3
;
_refine_ls_weighting_scheme calc
_refine_ls_wR_factor_all 0.0276
_refine_ls_wR_factor_gt 0.0276
_refine_ls_wR_factor_ref 0.0276
_reflns_number_gt 1153
_reflns_number_total 1162
_reflns_threshold_expression I>2.0\s(I)
_cod_data_source_file oo2005.cif
_cod_data_source_block I-100K
_cod_depositor_comments
;
The following automatic conversions were performed:

data item '_chemical_melting_point' value 'not measured' was changed
to '?' -- the value is undefined or not given.

Automatic conversion script
Id: cif_fix_values 8170 2020-07-09 18:12:32Z antanas 
;
_cod_original_cell_volume 1117.37(4)
_cod_original_sg_symbol_H-M 'I -4 '
_cod_database_code 1573323

loop_
_symmetry_equiv_pos_as_xyz
x,y,z
x+1/2,y+1/2,z+1/2
y,-x,-z
y+1/2,-x+1/2,-z+1/2
-x,-y,z
-x+1/2,-y+1/2,z+1/2
-y,x,-z
-y+1/2,x+1/2,-z+1/2

loop_
_atom_site_type_symbol
_atom_site_label
_atom_site_fract_x
_atom_site_fract_y
_atom_site_fract_z
_atom_site_U_iso_or_equiv
_atom_site_adp_type
_atom_site_occupancy
_atom_site_disorder_assembly
_atom_site_disorder_group
Ag Ag1 0.5000 0.5000 0.5000 0.0318 Uani 1.0000 . .
N N1 0.37821(15) 0.58293(16) 0.6922(3) 0.0292 Uani 1.0000 . .
C C11 0.40105(19) 0.64517(19) 0.8554(4) 0.0310 Uani 1.0000 . .
C C12 0.33091(17) 0.68141(16) 0.9983(8) 0.0375 Uani 1.0000 . .
C C13 0.23219(19) 0.65286(19) 0.9749(7) 0.0393 Uani 1.0000 . .
C C14 0.2074(2) 0.5906(2) 0.8057(5) 0.0368 Uani 1.0000 . .
C C15 0.28217(19) 0.55778(19) 0.6672(4) 0.0328 Uani 1.0000 . .
P P1 0.0000 0.5000 0.2500 0.0269 Uani 1.0000 . .
F F1 -0.02173(13) 0.38260(11) 0.2497(3) 0.0383 Uani 1.0000 . .
F F2 0.0000 0.5000 0.5060(6) 0.0413 Uani 1.0000 . .
H H111 0.4677 0.6654 0.8686 0.0365 Uiso 1.0000 . .
H H121 0.3499 0.7242 1.1087 0.0446 Uiso 1.0000 . .
H H131 0.1831 0.6757 1.0704 0.0470 Uiso 1.0000 . .
H H141 0.1426 0.5711 0.7848 0.0442 Uiso 1.0000 . .
H H151 0.2655 0.5165 0.5510 0.0385 Uiso 1.0000 . .

loop_
_atom_site_aniso_label
_atom_site_aniso_U_11
_atom_site_aniso_U_22
_atom_site_aniso_U_33
_atom_site_aniso_U_12
_atom_site_aniso_U_13
_atom_site_aniso_U_23
Ag1 0.03228(12) 0.03228(12) 0.03097(15) 0.0000 0.0000 0.0000
N1 0.0253(9) 0.0323(10) 0.0301(10) -0.0012(7) -0.0007(7) -0.0011(8)
C11 0.0294(11) 0.0327(12) 0.0307(11) -0.0001(9) -0.0018(9) -0.0023(9)
C12 0.0424(11) 0.0341(9) 0.0359(10) 0.0042(8) 0.0015(19) -0.0028(19)
C13 0.0393(11) 0.0373(11) 0.0414(19) 0.0091(9) 0.0107(13) 0.0070(13)
C14 0.0279(11) 0.0363(12) 0.0463(15) 0.0003(9) 0.0033(10) 0.0079(10)
C15 0.0304(11) 0.0317(11) 0.0364(11) -0.0029(9) -0.0020(10) 0.0013(10)
P1 0.0291(3) 0.0291(3) 0.0223(6) 0.0000 0.0000 0.0000
F1 0.0416(8) 0.0310(7) 0.0422(8) -0.0018(6) -0.0014(7) -0.0054(6)
F2 0.0609(11) 0.0387(9) 0.0243(9) -0.0006(8) -0.0000 -0.0000

loop_
_atom_type_symbol
_atom_type_scat_Cromer_Mann_a1
_atom_type_scat_Cromer_Mann_a2
_atom_type_scat_Cromer_Mann_a3
_atom_type_scat_Cromer_Mann_a4
_atom_type_scat_Cromer_Mann_b1
_atom_type_scat_Cromer_Mann_b2
_atom_type_scat_Cromer_Mann_b3
_atom_type_scat_Cromer_Mann_b4
_atom_type_scat_Cromer_Mann_c
_atom_type_scat_dispersion_real
_atom_type_scat_dispersion_imag
_atom_type_scat_source
C 2.3100 1.0200 1.5886 0.8650 20.8439 10.2075 0.5687 51.6512 0.2156 0.0181 0.0091 'International Tables Vol C 4.2.6.8 and 6.1.1.4'
H 0.4930 0.3229 0.1402 0.0408 10.5109 26.1257 3.1424 57.7998 0.0030 0.0000 0.0000 'International Tables Vol C 4.2.6.8 and 6.1.1.4'
Ag 19.2808 16.6885 4.8045 1.0463 0.6446 7.4726 24.6605 99.8156 5.1790 0.1306 4.2820 'International Tables Vol C 4.2.6.8 and 6.1.1.4'
F 3.5392 2.6412 1.5170 1.0243 10.2825 4.2944 0.2615 26.1476 0.2776 0.0727 0.0534 'International Tables Vol C 4.2.6.8 and 6.1.1.4'
N 12.2126 3.1322 2.0125 1.1663 0.0057 9.8933 28.9975 0.5826 -11.5290 0.0311 0.0180 'International Tables Vol C 4.2.6.8 and 6.1.1.4'
P 6.4345 4.1791 1.7800 1.4908 1.9067 27.1570 0.5260 68.1645 1.1149 0.2955 0.4335 'International Tables Vol C 4.2.6.8 and 6.1.1.4'

loop_
_exptl_crystal_face_index_h
_exptl_crystal_face_index_k
_exptl_crystal_face_index_l
_exptl_crystal_face_perp_dist
1 0 0 0.0200
-1 0 0 0.0500
0 1 0 0.0300
0 -1 0 0.0400
0 0 1 0.1100
0 0 -1 0.1100
-2 1 -2 0.1000
-6 2 3 0.0900
-2 -5 3 0.0800
1 1 0 0.0200
-1 -1 0 0.0500
1 -1 0 0.0200
-1 1 0 0.0500
-2 1 0 0.0500

loop_
_geom_angle_atom_site_label_1
_geom_angle_atom_site_label_2
_geom_angle_atom_site_label_3
_geom_angle_site_symmetry_1
_geom_angle_site_symmetry_2
_geom_angle_site_symmetry_3
_geom_angle
_geom_angle_publ_flag
N1 Ag1 N1 5_665 . 3_566 105.36(5) yes
N1 Ag1 N1 5_665 . 7_656 105.36(5) yes
N1 Ag1 N1 3_566 . 7_656 118.04(10) yes
N1 Ag1 N1 5_665 . . 118.04(10) yes
N1 Ag1 N1 3_566 . . 105.36(5) yes
N1 Ag1 N1 7_656 . . 105.36(5) yes
Ag1 N1 C11 . . . 121.60(16) yes
Ag1 N1 C15 . . . 120.02(17) yes
C11 N1 C15 . . . 117.5(2) yes
N1 C11 C12 . . . 122.9(2) yes
N1 C11 H111 . . . 117.5 no
C12 C11 H111 . . . 119.6 no
C11 C12 C13 . . . 119.2(3) yes
C11 C12 H121 . . . 120.1 no
C13 C12 H121 . . . 120.7 no
C12 C13 C14 . . . 118.5(3) yes
C12 C13 H131 . . . 121.1 no
C14 C13 H131 . . . 120.4 no
C13 C14 C15 . . . 119.0(2) yes
C13 C14 H141 . . . 120.5 no
C15 C14 H141 . . . 120.5 no
C14 C15 N1 . . . 122.9(2) yes
C14 C15 H151 . . . 119.2 no
N1 C15 H151 . . . 117.9 no
F1 P1 F1 4_455 . 5_565 90.00 yes
F1 P1 F1 4_455 . 8_555 179.88(12) yes
F1 P1 F1 5_565 . 8_555 90.00 yes
F1 P1 F2 4_455 . 4_455 90.06(6) yes
F1 P1 F2 5_565 . 4_455 89.94(6) yes
F1 P1 F2 8_555 . 4_455 90.06(6) yes
F1 P1 F1 4_455 . . 90.00 yes
F1 P1 F1 5_565 . . 179.88(12) yes
F1 P1 F1 8_555 . . 90.00 yes
F2 P1 F1 4_455 . . 89.94(6) yes
F1 P1 F2 4_455 . . 89.94(6) yes
F1 P1 F2 5_565 . . 90.06(6) yes
F1 P1 F2 8_555 . . 89.94(6) yes
F2 P1 F2 4_455 . . 179.99 yes
F1 P1 F2 . . . 90.06(6) yes

loop_
_geom_bond_atom_site_label_1
_geom_bond_atom_site_label_2
_geom_bond_site_symmetry_1
_geom_bond_site_symmetry_2
_geom_bond_distance
_geom_bond_publ_flag
Ag1 N1 . 5_665 2.310(2) yes
Ag1 N1 . 3_566 2.310(2) yes
Ag1 N1 . 7_656 2.310(2) yes
Ag1 N1 . . 2.310(2) yes
N1 C11 . . 1.346(3) yes
N1 C15 . . 1.343(3) yes
C11 C12 . . 1.381(4) yes
C11 H111 . . 0.939 no
C12 C13 . . 1.389(4) yes
C12 H121 . . 0.929 no
C13 C14 . . 1.381(5) yes
C13 H131 . . 0.938 no
C14 C15 . . 1.392(4) yes
C14 H141 . . 0.919 no
C15 H151 . . 0.935 no
P1 F1 . 4_455 1.6047(15) yes
P1 F1 . 5_565 1.6047(15) yes
P1 F1 . 8_555 1.6047(15) yes
P1 F2 . 4_455 1.584(4) yes
P1 F1 . . 1.6047(15) yes
P1 F2 . . 1.584(4) yes
